data_2226819
loop_
_publ_author_name
'Dolzhenko, Anton V.'
'Tan, Geok Kheng'
'Dolzhenko, Anna V.'
'Koh, Lip Lin'
'Chui, Wai Keung'

_publ_section_title
;
 A monoclinic polymorph of
 <i>N</i>-ethoxycarbonyl-<i>N</i>'-(3-phenyl-1<i>H</i>-1,2,4-triazol-5-yl)thiourea
;
_journal_coeditor_code CI5124
_journal_issue 8
_journal_name_full 'Acta Crystallographica Section E'
_journal_page_first o1990
_journal_page_last o1991
_journal_paper_doi 10.1107/S1600536810026164
_journal_volume 66
_journal_year 2010
_chemical_formula_iupac 'C12 H13 N5 O2 S'
_chemical_formula_moiety 'C12 H13 N5 O2 S'
_chemical_formula_sum 'C12 H13 N5 O2 S'
_chemical_formula_weight 291.33
_chemical_melting_point 454
_chemical_name_common
;
<i>N</i>-ethoxycarbonyl-<i>N'</i>-(3-phenyl-1<i>H</i>-1,2,4-triazol-
5-yl)thiourea
;
_chemical_name_systematic
;
ethyl <i>N</i>-[<i>N</i>-(3-phenyl-1<i>H</i>-1,2,4-triazol-5-
yl)carbamothioyl]carbamate
;
_space_group_IT_number 14
_symmetry_cell_setting monoclinic
_symmetry_space_group_name_Hall '-P 2ybc'
_symmetry_space_group_name_H-M 'P 1 21/c 1'
_atom_sites_solution_hydrogens geom
_atom_sites_solution_primary direct
_atom_sites_solution_secondary difmap
_audit_creation_method SHELXL-97
_cell_angle_alpha 90.00
_cell_angle_beta 104.0400(10)
_cell_angle_gamma 90.00
_cell_formula_units_Z 12
_cell_length_a 13.4743(6)
_cell_length_b 20.4817(9)
_cell_length_c 15.0266(7)
_cell_measurement_reflns_used 3587
_cell_measurement_temperature 223(2)
_cell_measurement_theta_max 21.71
_cell_measurement_theta_min 2.43
_cell_volume 4023.1(3)
_computing_cell_refinement 'SAINT (Bruker, 2001)'
_computing_data_collection 'SMART (Bruker, 2001)'
_computing_data_reduction 'SAINT (Bruker, 2001)'
_computing_molecular_graphics 'SHELXTL (Sheldrick, 2008)'
_computing_publication_material 'SHELXTL (Sheldrick, 2008)'
_computing_structure_refinement 'SHELXS97 (Sheldrick, 2008)'
_computing_structure_solution 'SHELXS97 (Sheldrick, 2008)'
_diffrn_ambient_temperature 223(2)
_diffrn_measured_fraction_theta_full 0.998
_diffrn_measured_fraction_theta_max 0.998
_diffrn_measurement_device_type 'Bruker SMART APEX CCD'
_diffrn_measurement_method '\f and \w'
_diffrn_radiation_monochromator graphite
_diffrn_radiation_source 'fine-focus sealed tube'
_diffrn_radiation_type MoK\a
_diffrn_radiation_wavelength 0.71073
_diffrn_reflns_av_R_equivalents 0.0552
_diffrn_reflns_av_sigmaI/netI 0.0671
_diffrn_reflns_limit_h_max 17
_diffrn_reflns_limit_h_min -17
_diffrn_reflns_limit_k_max 26
_diffrn_reflns_limit_k_min -25
_diffrn_reflns_limit_l_max 19
_diffrn_reflns_limit_l_min -11
_diffrn_reflns_number 28189
_diffrn_reflns_theta_full 27.49
_diffrn_reflns_theta_max 27.49
_diffrn_reflns_theta_min 1.71
_diffrn_standards_number 0
_exptl_absorpt_coefficient_mu 0.251
_exptl_absorpt_correction_T_max 0.9705
_exptl_absorpt_correction_T_min 0.8723
_exptl_absorpt_correction_type multi-scan
_exptl_absorpt_process_details '(SADABS; Sheldrick, 2001)'
_exptl_crystal_colour Colourless
_exptl_crystal_density_diffrn 1.443
_exptl_crystal_density_method 'not measured'
_exptl_crystal_description Rod
_exptl_crystal_F_000 1824
_exptl_crystal_size_max 0.56
_exptl_crystal_size_mid 0.24
_exptl_crystal_size_min 0.12
_refine_diff_density_max 0.846
_refine_diff_density_min -0.524
_refine_ls_extinction_method none
_refine_ls_goodness_of_fit_ref 1.034
_refine_ls_hydrogen_treatment mixed
_refine_ls_matrix_type full
_refine_ls_number_parameters 598
_refine_ls_number_reflns 9216
_refine_ls_number_restraints 86
_refine_ls_restrained_S_all 1.043
_refine_ls_R_factor_all 0.1056
_refine_ls_R_factor_gt 0.0626
_refine_ls_shift/su_max 0.001
_refine_ls_shift/su_mean 0.000
_refine_ls_structure_factor_coef Fsqd
_refine_ls_weighting_details 'calc w=1/[\s^2^(Fo^2^)+(0.0784P)^2^+0.4202P] where P=(Fo^2^+2Fc^2^)/3'
_refine_ls_weighting_scheme calc
_refine_ls_wR_factor_gt 0.1439
_refine_ls_wR_factor_ref 0.1636
_reflns_number_gt 5772
_reflns_number_total 9216
_reflns_threshold_expression I>2\s(I)
_cod_data_source_file ci5124.cif
_cod_data_source_block I
_cod_original_sg_symbol_H-M 'P 21/c'
_cod_database_code 2226819
_cod_database_fobs_code 2226819

loop_
_symmetry_equiv_pos_as_xyz
'x, y, z'
'-x, y+1/2, -z+1/2'
'-x, -y, -z'
'x, -y-1/2, z-1/2'

loop_
_atom_site_type_symbol
_atom_site_label
_atom_site_fract_x
_atom_site_fract_y
_atom_site_fract_z
_atom_site_U_iso_or_equiv
_atom_site_adp_type
_atom_site_calc_flag
_atom_site_refinement_flags
_atom_site_occupancy
_atom_site_disorder_assembly
_atom_site_disorder_group
S S1 0.20531(6) 0.64994(3) -0.06103(6) 0.0441(2) Uani d . 1 . .
S S2 0.17227(7) 0.48747(3) 0.97238(6) 0.0513(2) Uani d . 1 . .
S S3 0.31718(9) 0.53635(4) 0.83353(7) 0.0713(3) Uani d . 1 . .
O O1 0.23376(15) 0.88193(8) -0.06109(14) 0.0410(5) Uani d . 1 . .
O O2 0.17439(15) 0.85011(9) 0.06024(14) 0.0404(5) Uani d . 1 . .
O O3 0.04408(16) 0.38003(9) 1.20243(14) 0.0455(5) Uani d . 1 . .
O O4 0.06816(16) 0.30621(9) 1.09867(14) 0.0445(5) Uani d . 1 . .
O O6 0.4656(2) 0.50555(10) 0.59819(18) 0.0682(7) Uani d . 1 A .
N N1 0.07377(17) 0.68052(10) 0.18244(15) 0.0328(5) Uani d . 1 . .
N N2 0.07758(18) 0.57196(10) 0.15331(16) 0.0369(5) Uani d . 1 . .
N N3 0.11842(18) 0.60701(10) 0.09369(16) 0.0347(5) Uani d D 1 . .
H H3N 0.1465(19) 0.5860(12) 0.0535(15) 0.042 Uiso d D 1 . .
N N4 0.15156(17) 0.72134(10) 0.06799(16) 0.0327(5) Uani d D 1 . .
H H4N 0.144(2) 0.7611(7) 0.0893(18) 0.039 Uiso d D 1 . .
N N5 0.21787(18) 0.77628(10) -0.03862(16) 0.0354(5) Uani d D 1 . .
H H5N 0.244(2) 0.7715(14) -0.0874(13) 0.043 Uiso d D 1 . .
N N6 0.21916(17) 0.28401(10) 0.88026(16) 0.0339(5) Uani d . 1 . .
N N7 0.28571(17) 0.35600(10) 0.79634(16) 0.0372(5) Uani d . 1 . .
N N8 0.24310(17) 0.38767(10) 0.85782(16) 0.0353(5) Uani d D 1 . .
H H8N 0.243(2) 0.4314(5) 0.860(2) 0.042 Uiso d D 1 . .
N N9 0.15402(17) 0.35768(10) 0.97396(16) 0.0340(5) Uani d D 1 . .
H H9N 0.1309(19) 0.3232(9) 0.9998(18) 0.041 Uiso d D 1 . .
N N10 0.09302(18) 0.41605(10) 1.08206(16) 0.0361(5) Uani d D 1 . .
H H10N 0.087(2) 0.4548(8) 1.1074(18) 0.043 Uiso d D 1 . .
N N11 0.40967(17) 0.69867(10) 0.67246(16) 0.0361(5) Uani d . 1 . .
N N12 0.34161(18) 0.74325(10) 0.78232(18) 0.0418(6) Uani d . 1 . .
N N13 0.34239(19) 0.67680(10) 0.78753(17) 0.0391(6) Uani d D 1 . .
H H13N 0.318(2) 0.6556(13) 0.8300(15) 0.047 Uiso d D 1 . .
N N14 0.39497(18) 0.58664(10) 0.70279(16) 0.0349(5) Uani d D 1 . .
H H14N 0.421(2) 0.5794(14) 0.6543(13) 0.042 Uiso d D 1 . .
N N15 0.37852(18) 0.47458(10) 0.70418(17) 0.0373(6) Uani d D 1 A .
H H15N 0.353(2) 0.4418(10) 0.7300(18) 0.045 Uiso d D 1 . .
C C1 -0.0235(2) 0.65393(13) 0.3321(2) 0.0389(7) Uani d . 1 . .
H H1 -0.0021 0.6967 0.3239 0.047 Uiso calc R 1 . .
C C2 -0.0761(2) 0.64147(14) 0.3989(2) 0.0455(7) Uani d . 1 . .
H H2 -0.0906 0.6756 0.4355 0.055 Uiso calc R 1 . .
C C3 -0.1069(2) 0.57897(14) 0.4112(2) 0.0483(8) Uani d . 1 . .
H H3 -0.1420 0.5705 0.4569 0.058 Uiso calc R 1 . .
C C4 -0.0870(2) 0.52842(14) 0.3573(2) 0.0462(8) Uani d . 1 . .
H H4 -0.1090 0.4858 0.3659 0.055 Uiso calc R 1 . .
C C5 -0.0343(2) 0.54099(13) 0.2905(2) 0.0409(7) Uani d . 1 . .
H H5 -0.0203 0.5067 0.2538 0.049 Uiso calc R 1 . .
C C6 -0.0022(2) 0.60396(12) 0.27731(19) 0.0328(6) Uani d . 1 . .
C C7 0.0510(2) 0.61851(12) 0.20477(19) 0.0316(6) Uani d . 1 . .
C C8 0.11565(19) 0.67033(12) 0.11294(18) 0.0303(6) Uani d . 1 . .
C C9 0.1901(2) 0.71755(12) -0.00656(19) 0.0317(6) Uani d . 1 . .
C C10 0.2060(2) 0.83789(12) -0.0065(2) 0.0336(6) Uani d . 1 . .
C C11 0.2122(2) 0.94956(12) -0.0410(2) 0.0422(7) Uani d . 1 . .
H H11A 0.2514 0.9618 0.0205 0.051 Uiso calc R 1 . .
H H11B 0.1392 0.9551 -0.0441 0.051 Uiso calc R 1 . .
C C12 0.2431(2) 0.99114(13) -0.1123(2) 0.0506(8) Uani d . 1 . .
H H12A 0.3157 0.9858 -0.1076 0.061 Uiso calc R 1 . .
H H12B 0.2286 1.0366 -0.1024 0.061 Uiso calc R 1 . .
H H12C 0.2049 0.9778 -0.1729 0.061 Uiso calc R 1 . .
C C13 0.2936(2) 0.17599(13) 0.7891(2) 0.0432(7) Uani d . 1 . .
H H13 0.2675 0.1673 0.8404 0.052 Uiso calc R 1 . .
C C14 0.3236(3) 0.12477(14) 0.7417(2) 0.0517(8) Uani d . 1 . .
H H14 0.3181 0.0817 0.7614 0.062 Uiso calc R 1 . .
C C15 0.3612(2) 0.13640(14) 0.6660(2) 0.0491(8) Uani d . 1 . .
H H15 0.3809 0.1015 0.6334 0.059 Uiso calc R 1 . .
C C16 0.3697(3) 0.20008(15) 0.6385(2) 0.0531(8) Uani d . 1 . .
H H16 0.3960 0.2086 0.5872 0.064 Uiso calc R 1 . .
C C17 0.3401(2) 0.25111(14) 0.6854(2) 0.0460(7) Uani d . 1 . .
H H17 0.3459 0.2942 0.6656 0.055 Uiso calc R 1 . .
C C18 0.3016(2) 0.23983(12) 0.7617(2) 0.0348(6) Uani d . 1 . .
C C19 0.2690(2) 0.29402(12) 0.81255(19) 0.0333(6) Uani d . 1 . .
C C20 0.2040(2) 0.34429(12) 0.90587(19) 0.0317(6) Uani d . 1 . .
C C21 0.1390(2) 0.41679(12) 1.00938(19) 0.0329(6) Uani d . 1 . .
C C22 0.0671(2) 0.36185(13) 1.1259(2) 0.0366(6) Uani d . 1 . .
C C23 0.0197(3) 0.32624(14) 1.2587(2) 0.0491(8) Uani d . 1 . .
H H23A 0.0681 0.2902 1.2611 0.059 Uiso calc R 1 . .
H H23B -0.0495 0.3099 1.2323 0.059 Uiso calc R 1 . .
C C24 0.0270(3) 0.35195(17) 1.3519(3) 0.0707(11) Uani d . 1 . .
H H24A 0.0939 0.3714 1.3754 0.085 Uiso calc R 1 . .
H H24B 0.0174 0.3166 1.3919 0.085 Uiso calc R 1 . .
H H24C -0.0255 0.3847 1.3496 0.085 Uiso calc R 1 . .
C C25 0.4554(2) 0.82809(14) 0.6144(2) 0.0499(8) Uani d . 1 . .
H H25 0.4852 0.7915 0.5933 0.060 Uiso calc R 1 . .
C C26 0.4684(3) 0.88965(16) 0.5801(3) 0.0598(9) Uani d . 1 . .
H H26 0.5072 0.8948 0.5364 0.072 Uiso calc R 1 . .
C C27 0.4241(3) 0.94289(15) 0.6103(3) 0.0633(10) Uani d . 1 . .
H H27 0.4321 0.9846 0.5869 0.076 Uiso calc R 1 . .
C C28 0.3683(3) 0.93515(15) 0.6747(3) 0.0591(10) Uani d . 1 . .
H H28 0.3381 0.9718 0.6951 0.071 Uiso calc R 1 . .
C C29 0.3559(2) 0.87429(13) 0.7100(2) 0.0485(8) Uani d . 1 . .
H H29 0.3181 0.8697 0.7546 0.058 Uiso calc R 1 . .
C C30 0.3992(2) 0.82008(13) 0.6793(2) 0.0403(7) Uani d . 1 . .
C C31 0.3835(2) 0.75410(12) 0.7126(2) 0.0357(6) Uani d . 1 . .
C C32 0.3826(2) 0.65233(12) 0.72182(19) 0.0327(6) Uani d . 1 . .
C C33 0.3652(2) 0.53406(12) 0.7427(2) 0.0353(6) Uani d . 1 . .
C C34 0.4265(3) 0.46419(14) 0.6349(2) 0.0472(8) Uani d . 1 . .
O O5 0.4364(4) 0.4001(3) 0.6227(3) 0.0402(13) Uani d PDU 0.634(7) A 1
C C35 0.4867(5) 0.3865(3) 0.5460(5) 0.0637(17) Uani d PDU 0.634(7) A 1
H H35A 0.4571 0.4146 0.4935 0.076 Uiso calc PR 0.634(7) A 1
H H35B 0.5600 0.3959 0.5660 0.076 Uiso calc PR 0.634(7) A 1
C C36 0.4716(6) 0.3202(3) 0.5201(5) 0.0745(18) Uani d PDU 0.634(7) A 1
H H36A 0.5042 0.3111 0.4705 0.089 Uiso calc PR 0.634(7) A 1
H H36B 0.3989 0.3112 0.4998 0.089 Uiso calc PR 0.634(7) A 1
H H36C 0.5015 0.2926 0.5722 0.089 Uiso calc PR 0.634(7) A 1
O O5A 0.3960(7) 0.4021(5) 0.5995(6) 0.041(2) Uani d PDU 0.366(7) A 2
C C35A 0.4221(8) 0.3748(5) 0.5141(6) 0.076(3) Uani d PDU 0.366(7) A 2
H H35C 0.3752 0.3392 0.4884 0.091 Uiso calc PR 0.366(7) A 2
H H35D 0.4166 0.4089 0.4675 0.091 Uiso calc PR 0.366(7) A 2
C C36A 0.5241(7) 0.3513(7) 0.5415(9) 0.088(3) Uani d PDU 0.366(7) A 2
H H36D 0.5445 0.3340 0.4886 0.106 Uiso calc PR 0.366(7) A 2
H H36E 0.5281 0.3171 0.5869 0.106 Uiso calc PR 0.366(7) A 2
H H36F 0.5694 0.3868 0.5679 0.106 Uiso calc PR 0.366(7) A 2

loop_
_atom_site_aniso_label
_atom_site_aniso_U_11
_atom_site_aniso_U_22
_atom_site_aniso_U_33
_atom_site_aniso_U_12
_atom_site_aniso_U_13
_atom_site_aniso_U_23
S1 0.0679(5) 0.0275(3) 0.0481(5) 0.0027(3) 0.0359(4) -0.0004(3)
S2 0.0890(6) 0.0220(3) 0.0586(5) -0.0087(3) 0.0485(5) -0.0055(3)
S3 0.1328(9) 0.0264(4) 0.0852(7) -0.0089(4) 0.0859(7) -0.0078(4)
O1 0.0559(12) 0.0216(9) 0.0544(13) -0.0001(8) 0.0309(10) 0.0031(9)
O2 0.0540(12) 0.0286(9) 0.0454(12) -0.0025(8) 0.0254(10) -0.0023(9)
O3 0.0715(14) 0.0304(10) 0.0441(12) -0.0072(9) 0.0322(11) 0.0013(9)
O4 0.0625(13) 0.0262(10) 0.0512(13) -0.0044(9) 0.0263(11) 0.0021(9)
O6 0.121(2) 0.0318(11) 0.0786(17) 0.0009(12) 0.0760(16) 0.0008(12)
N1 0.0418(13) 0.0264(11) 0.0341(13) 0.0006(9) 0.0166(10) -0.0002(10)
N2 0.0496(14) 0.0283(11) 0.0377(13) -0.0019(10) 0.0198(11) 0.0033(10)
N3 0.0477(14) 0.0252(11) 0.0378(13) 0.0000(10) 0.0229(11) -0.0001(10)
N4 0.0452(13) 0.0216(10) 0.0368(13) 0.0009(9) 0.0207(11) 0.0000(10)
N5 0.0494(14) 0.0254(11) 0.0393(14) 0.0012(10) 0.0261(11) 0.0027(10)
N6 0.0449(13) 0.0208(10) 0.0377(13) 0.0008(9) 0.0135(11) -0.0021(10)
N7 0.0485(14) 0.0272(11) 0.0408(14) -0.0003(10) 0.0204(11) -0.0054(11)
N8 0.0501(14) 0.0213(10) 0.0411(14) -0.0016(10) 0.0235(11) -0.0023(10)
N9 0.0490(14) 0.0192(10) 0.0383(13) -0.0029(9) 0.0198(11) 0.0004(10)
N10 0.0510(14) 0.0240(11) 0.0402(14) 0.0000(10) 0.0242(11) -0.0002(10)
N11 0.0446(14) 0.0246(11) 0.0413(14) -0.0028(9) 0.0146(11) 0.0024(10)
N12 0.0541(15) 0.0229(11) 0.0496(16) -0.0003(10) 0.0148(13) -0.0021(11)
N13 0.0577(16) 0.0243(11) 0.0412(15) -0.0009(10) 0.0235(12) -0.0014(11)
N14 0.0503(14) 0.0232(10) 0.0381(14) -0.0002(10) 0.0244(11) -0.0007(10)
N15 0.0537(15) 0.0208(11) 0.0461(15) -0.0024(10) 0.0287(12) -0.0028(10)
C1 0.0518(18) 0.0317(14) 0.0360(16) -0.0018(12) 0.0163(13) 0.0029(13)
C2 0.066(2) 0.0379(16) 0.0387(17) 0.0036(14) 0.0235(15) 0.0006(14)
C3 0.071(2) 0.0423(17) 0.0416(17) 0.0021(15) 0.0328(16) 0.0105(15)
C4 0.063(2) 0.0311(14) 0.0522(19) -0.0042(13) 0.0298(16) 0.0100(14)
C5 0.0547(18) 0.0312(14) 0.0425(17) -0.0002(12) 0.0232(14) 0.0013(13)
C6 0.0382(15) 0.0285(13) 0.0336(15) -0.0001(11) 0.0127(12) 0.0050(12)
C7 0.0368(15) 0.0268(13) 0.0335(15) 0.0009(11) 0.0129(12) 0.0015(12)
C8 0.0344(14) 0.0258(12) 0.0327(15) 0.0015(10) 0.0118(12) 0.0001(12)
C9 0.0354(14) 0.0254(12) 0.0378(15) -0.0005(10) 0.0155(12) 0.0045(12)
C10 0.0333(15) 0.0265(13) 0.0437(17) -0.0017(10) 0.0146(13) 0.0004(12)
C11 0.0544(18) 0.0239(13) 0.0523(19) 0.0022(12) 0.0210(15) 0.0014(13)
C12 0.062(2) 0.0268(14) 0.071(2) 0.0003(13) 0.0310(18) 0.0062(15)
C13 0.0514(18) 0.0285(14) 0.0544(19) 0.0027(12) 0.0219(15) -0.0029(14)
C14 0.068(2) 0.0262(14) 0.066(2) 0.0040(14) 0.0261(18) -0.0050(15)
C15 0.056(2) 0.0363(16) 0.056(2) 0.0050(14) 0.0173(16) -0.0157(15)
C16 0.069(2) 0.0500(19) 0.048(2) -0.0010(16) 0.0298(17) -0.0092(16)
C17 0.065(2) 0.0281(14) 0.0504(19) -0.0030(13) 0.0243(16) -0.0037(14)
C18 0.0348(15) 0.0277(13) 0.0422(17) -0.0012(11) 0.0099(12) -0.0042(12)
C19 0.0367(15) 0.0278(13) 0.0353(16) -0.0022(11) 0.0085(12) -0.0011(12)
C20 0.0347(15) 0.0257(12) 0.0340(15) -0.0011(10) 0.0068(12) -0.0009(12)
C21 0.0406(15) 0.0252(12) 0.0350(15) 0.0001(11) 0.0133(12) -0.0004(12)
C22 0.0437(16) 0.0321(15) 0.0377(16) -0.0013(12) 0.0169(13) 0.0031(13)
C23 0.066(2) 0.0380(16) 0.0505(19) -0.0121(14) 0.0289(17) 0.0066(15)
C24 0.116(3) 0.052(2) 0.062(2) -0.011(2) 0.059(2) 0.0019(19)
C25 0.0508(19) 0.0303(15) 0.069(2) -0.0012(13) 0.0158(17) 0.0057(15)
C26 0.062(2) 0.0415(18) 0.076(3) -0.0066(15) 0.0177(19) 0.0157(18)
C27 0.070(2) 0.0277(16) 0.084(3) -0.0066(15) 0.004(2) 0.0120(18)
C28 0.073(2) 0.0249(15) 0.073(3) 0.0055(15) 0.005(2) -0.0047(16)
C29 0.057(2) 0.0295(15) 0.056(2) 0.0001(13) 0.0076(16) -0.0052(14)
C30 0.0403(16) 0.0268(13) 0.0480(18) -0.0036(12) -0.0004(14) 0.0009(13)
C31 0.0388(16) 0.0237(13) 0.0425(17) -0.0014(11) 0.0055(13) -0.0012(12)
C32 0.0366(15) 0.0248(12) 0.0374(15) -0.0012(11) 0.0101(12) -0.0020(12)
C33 0.0439(16) 0.0266(13) 0.0418(16) -0.0023(11) 0.0227(13) -0.0036(12)
C34 0.069(2) 0.0275(14) 0.054(2) 0.0017(14) 0.0334(17) -0.0047(14)
O5 0.047(3) 0.0255(19) 0.053(3) 0.002(2) 0.021(2) -0.010(2)
C35 0.067(4) 0.050(3) 0.092(4) -0.011(3) 0.056(3) -0.030(3)
C36 0.089(4) 0.064(3) 0.086(4) -0.012(3) 0.051(3) -0.016(3)
O5A 0.060(6) 0.032(3) 0.026(3) 0.022(4) 0.001(4) -0.001(3)
C35A 0.077(5) 0.058(4) 0.096(5) -0.006(4) 0.028(4) 0.024(4)
C36A 0.083(5) 0.080(6) 0.107(5) -0.016(5) 0.034(5) 0.001(5)

loop_
_atom_type_symbol
_atom_type_description
_atom_type_scat_dispersion_real
_atom_type_scat_dispersion_imag
_atom_type_scat_source
C C 0.0033 0.0016 'International Tables Vol C Tables 4.2.6.8 and 6.1.1.4'
H H 0.0000 0.0000 'International Tables Vol C Tables 4.2.6.8 and 6.1.1.4'
N N 0.0061 0.0033 'International Tables Vol C Tables 4.2.6.8 and 6.1.1.4'
O O 0.0106 0.0060 'International Tables Vol C Tables 4.2.6.8 and 6.1.1.4'
S S 0.1246 0.1234 'International Tables Vol C Tables 4.2.6.8 and 6.1.1.4'

loop_
_geom_angle_atom_site_label_1
_geom_angle_atom_site_label_2
_geom_angle_atom_site_label_3
_geom_angle_site_symmetry_1
_geom_angle_site_symmetry_3
_geom_angle
_geom_angle_publ_flag
C10 O1 C11 . . 114.5(2) ?
C22 O3 C23 . . 115.0(2) ?
C8 N1 C7 . . 102.2(2) ?
C7 N2 N3 . . 102.3(2) ?
C8 N3 N2 . . 109.5(2) ?
C8 N3 H3N . . 130.7(18) ?
N2 N3 H3N . . 119.6(18) ?
C9 N4 C8 . . 127.6(2) ?
C9 N4 H4N . . 116.9(19) ?
C8 N4 H4N . . 115.4(19) ?
C10 N5 C9 . . 127.8(2) ?
C10 N5 H5N . . 119.5(19) ?
C9 N5 H5N . . 112.6(19) ?
C20 N6 C19 . . 102.4(2) ?
C19 N7 N8 . . 102.3(2) ?
C20 N8 N7 . . 109.7(2) ?
C20 N8 H8N . . 130(2) ?
N7 N8 H8N . . 121(2) ?
C21 N9 C20 . . 127.8(2) ?
C21 N9 H9N . . 115.6(18) ?
C20 N9 H9N . . 116.5(18) ?
C22 N10 C21 . . 127.0(2) ?
C22 N10 H10N . . 116.9(19) ?
C21 N10 H10N . . 115.7(19) ?
C32 N11 C31 . . 102.4(2) ?
C31 N12 N13 . . 102.4(2) ?
C32 N13 N12 . . 109.4(2) ?
C32 N13 H13N . . 128.9(19) ?
N12 N13 H13N . . 121.8(19) ?
C33 N14 C32 . . 128.3(2) ?
C33 N14 H14N . . 116.7(19) ?
C32 N14 H14N . . 114.7(19) ?
C34 N15 C33 . . 126.2(2) ?
C34 N15 H15N . . 121.2(19) ?
C33 N15 H15N . . 112.7(19) ?
C2 C1 C6 . . 120.7(3) ?
C2 C1 H1 . . 119.7 ?
C6 C1 H1 . . 119.7 ?
C3 C2 C1 . . 119.7(3) ?
C3 C2 H2 . . 120.2 ?
C1 C2 H2 . . 120.2 ?
C2 C3 C4 . . 120.8(3) ?
C2 C3 H3 . . 119.6 ?
C4 C3 H3 . . 119.6 ?
C3 C4 C5 . . 119.5(3) ?
C3 C4 H4 . . 120.3 ?
C5 C4 H4 . . 120.3 ?
C4 C5 C6 . . 120.5(3) ?
C4 C5 H5 . . 119.8 ?
C6 C5 H5 . . 119.8 ?
C1 C6 C5 . . 118.9(3) ?
C1 C6 C7 . . 119.9(2) ?
C5 C6 C7 . . 121.2(2) ?
N2 C7 N1 . . 114.5(2) ?
N2 C7 C6 . . 122.2(2) ?
N1 C7 C6 . . 123.2(2) ?
N1 C8 N3 . . 111.5(2) ?
N1 C8 N4 . . 122.1(2) ?
N3 C8 N4 . . 126.4(2) ?
N4 C9 N5 . . 115.6(2) ?
N4 C9 S1 . . 125.57(19) ?
N5 C9 S1 . . 118.8(2) ?
O2 C10 O1 . . 125.4(2) ?
O2 C10 N5 . . 125.2(2) ?
O1 C10 N5 . . 109.4(2) ?
O1 C11 C12 . . 106.7(2) ?
O1 C11 H11A . . 110.4 ?
C12 C11 H11A . . 110.4 ?
O1 C11 H11B . . 110.4 ?
C12 C11 H11B . . 110.4 ?
H11A C11 H11B . . 108.6 ?
C11 C12 H12A . . 109.5 ?
C11 C12 H12B . . 109.5 ?
H12A C12 H12B . . 109.5 ?
C11 C12 H12C . . 109.5 ?
H12A C12 H12C . . 109.5 ?
H12B C12 H12C . . 109.5 ?
C14 C13 C18 . . 120.7(3) ?
C14 C13 H13 . . 119.6 ?
C18 C13 H13 . . 119.6 ?
C15 C14 C13 . . 120.5(3) ?
C15 C14 H14 . . 119.7 ?
C13 C14 H14 . . 119.7 ?
C14 C15 C16 . . 119.0(3) ?
C14 C15 H15 . . 120.5 ?
C16 C15 H15 . . 120.5 ?
C17 C16 C15 . . 120.7(3) ?
C17 C16 H16 . . 119.7 ?
C15 C16 H16 . . 119.7 ?
C16 C17 C18 . . 120.7(3) ?
C16 C17 H17 . . 119.6 ?
C18 C17 H17 . . 119.6 ?
C13 C18 C17 . . 118.4(3) ?
C13 C18 C19 . . 120.2(3) ?
C17 C18 C19 . . 121.4(2) ?
N7 C19 N6 . . 114.7(2) ?
N7 C19 C18 . . 122.9(2) ?
N6 C19 C18 . . 122.4(2) ?
N6 C20 N8 . . 110.8(2) ?
N6 C20 N9 . . 122.5(2) ?
N8 C20 N9 . . 126.7(2) ?
N9 C21 N10 . . 116.0(2) ?
N9 C21 S2 . . 124.9(2) ?
N10 C21 S2 . . 119.12(19) ?
O4 C22 O3 . . 125.9(3) ?
O4 C22 N10 . . 124.8(3) ?
O3 C22 N10 . . 109.3(2) ?
O3 C23 C24 . . 107.8(2) ?
O3 C23 H23A . . 110.2 ?
C24 C23 H23A . . 110.2 ?
O3 C23 H23B . . 110.2 ?
C24 C23 H23B . . 110.2 ?
H23A C23 H23B . . 108.5 ?
C23 C24 H24A . . 109.5 ?
C23 C24 H24B . . 109.5 ?
H24A C24 H24B . . 109.5 ?
C23 C24 H24C . . 109.5 ?
H24A C24 H24C . . 109.5 ?
H24B C24 H24C . . 109.5 ?
C30 C25 C26 . . 120.7(3) ?
C30 C25 H25 . . 119.7 ?
C26 C25 H25 . . 119.7 ?
C27 C26 C25 . . 119.6(4) ?
C27 C26 H26 . . 120.2 ?
C25 C26 H26 . . 120.2 ?
C28 C27 C26 . . 119.9(3) ?
C28 C27 H27 . . 120.0 ?
C26 C27 H27 . . 120.0 ?
C27 C28 C29 . . 120.9(3) ?
C27 C28 H28 . . 119.5 ?
C29 C28 H28 . . 119.5 ?
C28 C29 C30 . . 119.7(3) ?
C28 C29 H29 . . 120.1 ?
C30 C29 H29 . . 120.1 ?
C25 C30 C29 . . 119.1(3) ?
C25 C30 C31 . . 119.8(3) ?
C29 C30 C31 . . 121.0(3) ?
N12 C31 N11 . . 114.4(2) ?
N12 C31 C30 . . 123.1(3) ?
N11 C31 C30 . . 122.5(3) ?
N11 C32 N13 . . 111.5(2) ?
N11 C32 N14 . . 121.3(2) ?
N13 C32 N14 . . 127.2(2) ?
N14 C33 N15 . . 116.0(2) ?
N14 C33 S3 . . 124.6(2) ?
N15 C33 S3 . . 119.4(2) ?
O6 C34 O5 . . 124.1(3) ?
O6 C34 N15 . . 125.5(3) ?
O5 C34 N15 . . 109.7(3) ?
O6 C34 O5A . . 125.9(5) ?
N15 C34 O5A . . 106.3(4) ?
C34 O5 C35 . . 111.5(5) ?
C36 C35 O5 . . 109.2(5) ?
C36 C35 H35A . . 109.8 ?
O5 C35 H35A . . 109.8 ?
C36 C35 H35B . . 109.8 ?
O5 C35 H35B . . 109.8 ?
H35A C35 H35B . . 108.3 ?
C35 C36 H36A . . 109.5 ?
C35 C36 H36B . . 109.5 ?
H36A C36 H36B . . 109.5 ?
C35 C36 H36C . . 109.5 ?
H36A C36 H36C . . 109.5 ?
H36B C36 H36C . . 109.5 ?
C34 O5A C35A . . 123.3(9) ?
C36A C35A O5A . . 106.6(6) ?
C36A C35A H35C . . 110.4 ?
O5A C35A H35C . . 110.4 ?
C36A C35A H35D . . 110.4 ?
O5A C35A H35D . . 110.4 ?
H35C C35A H35D . . 108.6 ?
C35A C36A H36D . . 109.5 ?
C35A C36A H36E . . 109.5 ?
H36D C36A H36E . . 109.5 ?
C35A C36A H36F . . 109.5 ?
H36D C36A H36F . . 109.5 ?
H36E C36A H36F . . 109.5 ?

loop_
_geom_bond_atom_site_label_1
_geom_bond_atom_site_label_2
_geom_bond_site_symmetry_2
_geom_bond_distance
_geom_bond_publ_flag
S1 C9 . 1.647(3) ?
S2 C21 . 1.651(3) ?
S3 C33 . 1.647(3) ?
O1 C10 . 1.332(3) ?
O1 C11 . 1.462(3) ?
O2 C10 . 1.208(3) ?
O3 C22 . 1.316(3) ?
O3 C23 . 1.474(3) ?
O4 C22 . 1.212(3) ?
O6 C34 . 1.200(3) ?
N1 C8 . 1.318(3) ?
N1 C7 . 1.367(3) ?
N2 C7 . 1.330(3) ?
N2 N3 . 1.364(3) ?
N3 C8 . 1.331(3) ?
N3 H3N . 0.897(10) ?
N4 C9 . 1.346(3) ?
N4 C8 . 1.393(3) ?
N4 H4N . 0.889(10) ?
N5 C10 . 1.374(3) ?
N5 C9 . 1.381(3) ?
N5 H5N . 0.890(10) ?
N6 C20 . 1.324(3) ?
N6 C19 . 1.364(3) ?
N7 C19 . 1.322(3) ?
N7 N8 . 1.364(3) ?
N8 C20 . 1.331(3) ?
N8 H8N . 0.897(10) ?
N9 C21 . 1.357(3) ?
N9 C20 . 1.382(3) ?
N9 H9N . 0.896(10) ?
N10 C22 . 1.378(3) ?
N10 C21 . 1.380(3) ?
N10 H10N . 0.892(10) ?
N11 C32 . 1.310(3) ?
N11 C31 . 1.371(3) ?
N12 C31 . 1.324(4) ?
N12 N13 . 1.363(3) ?
N13 C32 . 1.334(3) ?
N13 H13N . 0.896(10) ?
N14 C33 . 1.341(3) ?
N14 C32 . 1.394(3) ?
N14 H14N . 0.891(10) ?
N15 C34 . 1.369(4) ?
N15 C33 . 1.379(3) ?
N15 H15N . 0.883(10) ?
C1 C2 . 1.384(4) ?
C1 C6 . 1.387(4) ?
C1 H1 . 0.94 ?
C2 C3 . 1.372(4) ?
C2 H2 . 0.94 ?
C3 C4 . 1.380(4) ?
C3 H3 . 0.94 ?
C4 C5 . 1.388(4) ?
C4 H4 . 0.94 ?
C5 C6 . 1.390(4) ?
C5 H5 . 0.94 ?
C6 C7 . 1.473(4) ?
C11 C12 . 1.503(4) ?
C11 H11A . 0.98 ?
C11 H11B . 0.98 ?
C12 H12A . 0.97 ?
C12 H12B . 0.97 ?
C12 H12C . 0.97 ?
C13 C14 . 1.382(4) ?
C13 C18 . 1.383(4) ?
C13 H13 . 0.94 ?
C14 C15 . 1.374(4) ?
C14 H14 . 0.94 ?
C15 C16 . 1.381(4) ?
C15 H15 . 0.94 ?
C16 C17 . 1.373(4) ?
C16 H16 . 0.94 ?
C17 C18 . 1.387(4) ?
C17 H17 . 0.94 ?
C18 C19 . 1.473(4) ?
C23 C24 . 1.476(5) ?
C23 H23A . 0.98 ?
C23 H23B . 0.98 ?
C24 H24A . 0.97 ?
C24 H24B . 0.97 ?
C24 H24C . 0.97 ?
C25 C30 . 1.382(4) ?
C25 C26 . 1.389(4) ?
C25 H25 . 0.94 ?
C26 C27 . 1.372(5) ?
C26 H26 . 0.94 ?
C27 C28 . 1.371(5) ?
C27 H27 . 0.94 ?
C28 C29 . 1.381(4) ?
C28 H28 . 0.94 ?
C29 C30 . 1.384(4) ?
C29 H29 . 0.94 ?
C30 C31 . 1.474(4) ?
C34 O5 . 1.337(6) ?
C34 O5A . 1.401(12) ?
O5 C35 . 1.499(6) ?
C35 C36 . 1.414(6) ?
C35 H35A . 0.98 ?
C35 H35B . 0.98 ?
C36 H36A . 0.97 ?
C36 H36B . 0.97 ?
C36 H36C . 0.97 ?
O5A C35A . 1.517(7) ?
C35A C36A . 1.420(7) ?
C35A H35C . 0.98 ?
C35A H35D . 0.98 ?
C36A H36D . 0.97 ?
C36A H36E . 0.97 ?
C36A H36F . 0.97 ?

loop_
_geom_hbond_atom_site_label_D
_geom_hbond_atom_site_label_H
_geom_hbond_atom_site_label_A
_geom_hbond_site_symmetry_A
_geom_hbond_distance_DH
_geom_hbond_distance_HA
_geom_hbond_distance_DA
_geom_hbond_angle_DHA
N3 H3N S1 . 0.900(10) 2.44(3) 2.978(2) 119(2)
N8 H8N S2 . 0.900(10) 2.42(3) 2.975(2) 121(2)
N13 H13N S3 . 0.900(10) 2.44(3) 2.997(2) 120(2)
N8 H8N S3 . 0.900(10) 2.44(2) 3.253(2) 150(2)
N3 H3N S2 1_554 0.90(2) 2.43(2) 3.238(2) 151(2)
N13 H13N S1 1_556 0.90(2) 2.49(3) 3.306(3) 151(2)
N4 H4N O2 . 0.890(10) 1.94(2) 2.661(3) 137(2)
N9 H9N O4 . 0.900(10) 1.91(2) 2.648(3) 138(2)
N14 H14N O6 . 0.890(10) 1.90(2) 2.619(3) 136(2)
N10 H10N N2 1_556 0.89(2) 2.51(2) 3.390(3) 170(2)
N15 H15N N7 . 0.89(2) 2.31(2) 3.197(3) 180(3)

loop_
_geom_torsion_atom_site_label_1
_geom_torsion_atom_site_label_2
_geom_torsion_atom_site_label_3
_geom_torsion_atom_site_label_4
_geom_torsion_site_symmetry_1
_geom_torsion_site_symmetry_2
_geom_torsion_site_symmetry_3
_geom_torsion_site_symmetry_4
_geom_torsion
_geom_torsion_publ_flag
C7 N2 N3 C8 . . . . 0.9(3) ?
C19 N7 N8 C20 . . . . -0.2(3) ?
C31 N12 N13 C32 . . . . -0.6(3) ?
C6 C1 C2 C3 . . . . 0.3(5) ?
C1 C2 C3 C4 . . . . -0.6(5) ?
C2 C3 C4 C5 . . . . 0.6(5) ?
C3 C4 C5 C6 . . . . -0.3(5) ?
C2 C1 C6 C5 . . . . 0.0(4) ?
C2 C1 C6 C7 . . . . 178.1(3) ?
C4 C5 C6 C1 . . . . 0.0(4) ?
C4 C5 C6 C7 . . . . -178.1(3) ?
N3 N2 C7 N1 . . . . -0.9(3) ?
N3 N2 C7 C6 . . . . 176.8(2) ?
C8 N1 C7 N2 . . . . 0.6(3) ?
C8 N1 C7 C6 . . . . -177.2(2) ?
C1 C6 C7 N2 . . . . 176.7(3) ?
C5 C6 C7 N2 . . . . -5.2(4) ?
C1 C6 C7 N1 . . . . -5.7(4) ?
C5 C6 C7 N1 . . . . 172.4(3) ?
C7 N1 C8 N3 . . . . 0.1(3) ?
C7 N1 C8 N4 . . . . -179.7(2) ?
N2 N3 C8 N1 . . . . -0.7(3) ?
N2 N3 C8 N4 . . . . 179.1(2) ?
C9 N4 C8 N1 . . . . -175.8(3) ?
C9 N4 C8 N3 . . . . 4.4(4) ?
C8 N4 C9 N5 . . . . 178.4(2) ?
C8 N4 C9 S1 . . . . -1.1(4) ?
C10 N5 C9 N4 . . . . -3.7(4) ?
C10 N5 C9 S1 . . . . 175.9(2) ?
C11 O1 C10 O2 . . . . -6.9(4) ?
C11 O1 C10 N5 . . . . 172.5(2) ?
C9 N5 C10 O2 . . . . 5.1(5) ?
C9 N5 C10 O1 . . . . -174.3(2) ?
C10 O1 C11 C12 . . . . -176.9(2) ?
C18 C13 C14 C15 . . . . -0.5(5) ?
C13 C14 C15 C16 . . . . 0.7(5) ?
C14 C15 C16 C17 . . . . -0.6(5) ?
C15 C16 C17 C18 . . . . 0.4(5) ?
C14 C13 C18 C17 . . . . 0.3(4) ?
C14 C13 C18 C19 . . . . 179.8(3) ?
C16 C17 C18 C13 . . . . -0.2(5) ?
C16 C17 C18 C19 . . . . -179.7(3) ?
N8 N7 C19 N6 . . . . -0.2(3) ?
N8 N7 C19 C18 . . . . 179.8(2) ?
C20 N6 C19 N7 . . . . 0.6(3) ?
C20 N6 C19 C18 . . . . -179.4(2) ?
C13 C18 C19 N7 . . . . 172.0(3) ?
C17 C18 C19 N7 . . . . -8.6(4) ?
C13 C18 C19 N6 . . . . -8.0(4) ?
C17 C18 C19 N6 . . . . 171.4(3) ?
C19 N6 C20 N8 . . . . -0.7(3) ?
C19 N6 C20 N9 . . . . 179.4(2) ?
N7 N8 C20 N6 . . . . 0.6(3) ?
N7 N8 C20 N9 . . . . -179.5(2) ?
C21 N9 C20 N6 . . . . 176.1(3) ?
C21 N9 C20 N8 . . . . -3.8(5) ?
C20 N9 C21 N10 . . . . -175.3(3) ?
C20 N9 C21 S2 . . . . 4.2(4) ?
C22 N10 C21 N9 . . . . 4.6(4) ?
C22 N10 C21 S2 . . . . -175.0(2) ?
C23 O3 C22 O4 . . . . 1.2(4) ?
C23 O3 C22 N10 . . . . -177.1(2) ?
C21 N10 C22 O4 . . . . -10.9(5) ?
C21 N10 C22 O3 . . . . 167.5(3) ?
C22 O3 C23 C24 . . . . 163.0(3) ?
C30 C25 C26 C27 . . . . -0.6(5) ?
C25 C26 C27 C28 . . . . 0.6(5) ?
C26 C27 C28 C29 . . . . 0.1(5) ?
C27 C28 C29 C30 . . . . -0.8(5) ?
C26 C25 C30 C29 . . . . 0.0(5) ?
C26 C25 C30 C31 . . . . 177.9(3) ?
C28 C29 C30 C25 . . . . 0.7(5) ?
C28 C29 C30 C31 . . . . -177.2(3) ?
N13 N12 C31 N11 . . . . 0.7(3) ?
N13 N12 C31 C30 . . . . 179.7(2) ?
C32 N11 C31 N12 . . . . -0.6(3) ?
C32 N11 C31 C30 . . . . -179.6(2) ?
C25 C30 C31 N12 . . . . 171.4(3) ?
C29 C30 C31 N12 . . . . -10.6(4) ?
C25 C30 C31 N11 . . . . -9.6(4) ?
C29 C30 C31 N11 . . . . 168.3(3) ?
C31 N11 C32 N13 . . . . 0.1(3) ?
C31 N11 C32 N14 . . . . 179.1(2) ?
N12 N13 C32 N11 . . . . 0.3(3) ?
N12 N13 C32 N14 . . . . -178.6(3) ?
C33 N14 C32 N11 . . . . -175.2(3) ?
C33 N14 C32 N13 . . . . 3.6(5) ?
C32 N14 C33 N15 . . . . 173.9(3) ?
C32 N14 C33 S3 . . . . -7.3(4) ?
C34 N15 C33 N14 . . . . 5.8(4) ?
C34 N15 C33 S3 . . . . -173.0(3) ?
C33 N15 C34 O6 . . . . 1.1(6) ?
C33 N15 C34 O5 . . . . 172.4(3) ?
C33 N15 C34 O5A . . . . -162.6(4) ?
O6 C34 O5 C35 . . . . -9.8(7) ?
N15 C34 O5 C35 . . . . 178.8(4) ?
O5A C34 O5 C35 . . . . 93.0(14) ?
C34 O5 C35 C36 . . . . -164.9(7) ?
O6 C34 O5A C35A . . . . 8.9(10) ?
O5 C34 O5A C35A . . . . -85.4(14) ?
N15 C34 O5A C35A . . . . 172.6(6) ?
C34 O5A C35A C36A . . . . 80.4(13) ?
